data_7709447
loop_
_publ_author_name
'Petrus, Rafa\/l'
'Utko, J\'ozef'
'Petrus, Joanna Katarzyna'
'Awashra, Mohammad'
'Lis, Tadeusz'

_publ_section_title
;
 Use of group 13 aryloxides for the synthesis of green chemicals and oxide
 materials
;
_journal_name_full 'Dalton Transactions'
_journal_paper_doi 10.1039/D1DT03777C
_journal_year 2022
_chemical_formula_moiety 'C20 H26 Ga2 O6'
_chemical_formula_sum 'C20 H26 Ga2 O6'
_chemical_formula_weight 501.85
_space_group_crystal_system triclinic
_space_group_IT_number 2
_space_group_name_Hall '-P 1'
_space_group_name_H-M_alt 'P -1'
_atom_sites_solution_hydrogens geom
_atom_sites_solution_primary direct
_audit_creation_method SHELXL-2014/7
_audit_update_record
;
2021-04-09 deposited with the CCDC.	2022-02-09 downloaded from the CCDC.
;
_cell_angle_alpha 79.92(4)
_cell_angle_beta 67.77(5)
_cell_angle_gamma 69.97(4)
_cell_formula_units_Z 1
_cell_length_a 7.273(2)
_cell_length_b 8.766(2)
_cell_length_c 9.548(3)
_cell_measurement_reflns_used 6388
_cell_measurement_temperature 100(2)
_cell_measurement_theta_max 67.474
_cell_measurement_theta_min 4.984
_cell_volume 528.7(3)
_computing_cell_refinement 'CrysAlisPro 1.171.41.80a (Rigaku OD, 2020)'
_computing_data_collection 'CrysAlisPro 1.171.41.80a (Rigaku OD, 2020)'
_computing_data_reduction 'CrysAlisPro 1.171.41.80a (Rigaku OD, 2020)'
_computing_molecular_graphics 'DIAMOND  (Brandenburg, 2007)'
_computing_publication_material 'SHELXL-2014/7 (Sheldrick, 2014)'
_computing_structure_refinement 'SHELXL-2014/7 (Sheldrick, 2014)'
_computing_structure_solution 'SHELXL-2014/7 (Sheldrick, 2014)'
_diffrn_ambient_temperature 100(2)
_diffrn_measured_fraction_theta_full 0.992
_diffrn_measured_fraction_theta_max 0.992
_diffrn_measurement_device_type 'Xcalibur, Ruby, Gemini ultra'
_diffrn_measurement_method '\w scans'
_diffrn_radiation_type CuK\a
_diffrn_radiation_wavelength 1.54184
_diffrn_reflns_av_R_equivalents 0.0200
_diffrn_reflns_av_unetI/netI 0.0134
_diffrn_reflns_Laue_measured_fraction_full 0.992
_diffrn_reflns_Laue_measured_fraction_max 0.992
_diffrn_reflns_limit_h_max 8
_diffrn_reflns_limit_h_min -8
_diffrn_reflns_limit_k_max 10
_diffrn_reflns_limit_k_min -9
_diffrn_reflns_limit_l_max 11
_diffrn_reflns_limit_l_min -11
_diffrn_reflns_number 8060
_diffrn_reflns_point_group_measured_fraction_full 0.992
_diffrn_reflns_point_group_measured_fraction_max 0.992
_diffrn_reflns_theta_full 66.927
_diffrn_reflns_theta_max 66.927
_diffrn_reflns_theta_min 5.011
_diffrn_source 'fine-focus sealed X-ray tube'
_exptl_absorpt_coefficient_mu 3.408
_exptl_absorpt_correction_T_max 0.788
_exptl_absorpt_correction_T_min 0.491
_exptl_absorpt_correction_type analytical
_exptl_absorpt_process_details
;
CrysAlisPro 1.171.41.80a (Rigaku Oxford Diffraction, 2020)
Analytical numeric absorption correction using a multifaceted crystal
model based on expressions derived by R.C. Clark & J.S. Reid.
(Clark, R. C. & Reid, J. S. (1995). Acta Cryst. A51, 887-897)
Empirical absorption correction using spherical harmonics,
implemented in SCALE3 ABSPACK scaling algorithm.
;
_exptl_crystal_colour colourless
_exptl_crystal_density_diffrn 1.576
_exptl_crystal_description plate
_exptl_crystal_F_000 256
_exptl_crystal_size_max 0.460
_exptl_crystal_size_mid 0.100
_exptl_crystal_size_min 0.090
_refine_diff_density_max 0.318
_refine_diff_density_min -0.355
_refine_diff_density_rms 0.061
_refine_ls_extinction_method none
_refine_ls_goodness_of_fit_ref 1.067
_refine_ls_hydrogen_treatment constr
_refine_ls_matrix_type full
_refine_ls_number_parameters 130
_refine_ls_number_reflns 1869
_refine_ls_number_restraints 0
_refine_ls_restrained_S_all 1.067
_refine_ls_R_factor_all 0.0210
_refine_ls_R_factor_gt 0.0208
_refine_ls_shift/su_max 0.001
_refine_ls_shift/su_mean 0.000
_refine_ls_structure_factor_coef Fsqd
_refine_ls_weighting_details 'w=1/[\s^2^(Fo^2^)+(0.0305P)^2^+0.4464P] where P=(Fo^2^+2Fc^2^)/3'
_refine_ls_weighting_scheme calc
_refine_ls_wR_factor_gt 0.0557
_refine_ls_wR_factor_ref 0.0558
_reflns_Friedel_coverage 0.000
_reflns_number_gt 1857
_reflns_number_total 1869
_reflns_threshold_expression 'I > 2\s(I)'
_cod_data_source_file d1dt03777c2.cif
_cod_data_source_block 2
_cod_database_code 7709447
_shelx_shelxl_version_number 2014/7
_shelx_space_group_comment
;
The symmetry employed for this shelxl refinement is uniquely defined
by the following loop, which should always be used as a source of
symmetry information in preference to the above space-group names.
They are only intended as comments.
;
_shelx_estimated_absorpt_t_min 0.303
_shelx_estimated_absorpt_t_max 0.749
_oxdiff_exptl_absorpt_empirical_full_min 0.567
_oxdiff_exptl_absorpt_empirical_full_max 2.490
_oxdiff_exptl_absorpt_empirical_details
;
Empirical correction (ABSPACK) includes:
- Absorption correction using spherical harmonics
- Frame scaling
;

loop_
_space_group_symop_operation_xyz
'x, y, z'
'-x, -y, -z'

loop_
_atom_site_label
_atom_site_type_symbol
_atom_site_fract_x
_atom_site_fract_y
_atom_site_fract_z
_atom_site_U_iso_or_equiv
_atom_site_adp_type
_atom_site_occupancy
_atom_site_site_symmetry_order
_atom_site_calc_flag
_atom_site_refinement_flags_posn
_atom_site_refinement_flags_adp
_atom_site_refinement_flags_occupancy
_atom_site_disorder_assembly
_atom_site_disorder_group
Ga1 Ga 0.45332(3) 0.33525(2) 0.60540(2) 0.01310(9) Uani 1 1 d . . . . .
O1 O 0.4298(2) 0.55544(15) 0.63365(13) 0.0161(3) Uani 1 1 d . . . . .
C1 C 0.3654(3) 0.6379(2) 0.75768(19) 0.0126(3) Uani 1 1 d . . . . .
C2 C 0.3635(3) 0.8014(2) 0.73844(19) 0.0151(4) Uani 1 1 d . . . . .
H2 H 0.4088 0.8482 0.6387 0.018 Uiso 1 1 calc R U . . .
C3 C 0.2979(3) 0.8956(2) 0.8599(2) 0.0155(4) Uani 1 1 d . . . . .
H3 H 0.2969 1.0059 0.8429 0.019 Uiso 1 1 calc R U . . .
C4 C 0.2329(3) 0.8295(2) 1.0079(2) 0.0163(4) Uani 1 1 d . . . . .
H4 H 0.1887 0.8938 1.0918 0.020 Uiso 1 1 calc R U . . .
C5 C 0.2338(3) 0.6707(2) 1.03026(19) 0.0144(4) Uani 1 1 d . . . . .
H5 H 0.1908 0.6255 1.1309 0.017 Uiso 1 1 calc R U . . .
C6 C 0.2969(3) 0.5723(2) 0.90806(19) 0.0125(3) Uani 1 1 d . . . . .
C7 C 0.2837(3) 0.4062(2) 0.94276(19) 0.0127(3) Uani 1 1 d . . . . .
O2 O 0.3305(2) 0.30636(15) 0.84952(13) 0.0162(3) Uani 1 1 d . . . . .
O3 O 0.2105(2) 0.36906(15) 1.09026(13) 0.0160(3) Uani 1 1 d . . . . .
C8 C 0.1918(3) 0.2071(2) 1.1334(2) 0.0173(4) Uani 1 1 d . . . . .
H8A H 0.0964 0.1913 1.0912 0.026 Uiso 1 1 calc R U . . .
H8B H 0.1372 0.1933 1.2441 0.026 Uiso 1 1 calc R U . . .
H8C H 0.3292 0.1269 1.0942 0.026 Uiso 1 1 calc R U . . .
C9 C 0.2025(3) 0.3226(3) 0.5831(2) 0.0217(4) Uani 1 1 d . . . . .
H9A H 0.1738 0.2218 0.6340 0.033 Uiso 1 1 calc R U . . .
H9B H 0.2239 0.3238 0.4752 0.033 Uiso 1 1 calc R U . . .
H9C H 0.0840 0.4160 0.6287 0.033 Uiso 1 1 calc R U . . .
C10 C 0.7271(3) 0.1832(2) 0.5954(2) 0.0214(4) Uani 1 1 d . . . . .
H10A H 0.7860 0.2236 0.6529 0.032 Uiso 1 1 calc R U . . .
H10B H 0.8200 0.1736 0.4895 0.032 Uiso 1 1 calc R U . . .
H10C H 0.7122 0.0764 0.6389 0.032 Uiso 1 1 calc R U . . .

loop_
_atom_site_aniso_label
_atom_site_aniso_U_11
_atom_site_aniso_U_22
_atom_site_aniso_U_33
_atom_site_aniso_U_23
_atom_site_aniso_U_13
_atom_site_aniso_U_12
Ga1 0.01606(14) 0.01150(14) 0.01197(13) -0.00025(8) -0.00420(9) -0.00532(9)
O1 0.0250(7) 0.0125(6) 0.0099(6) -0.0008(5) -0.0027(5) -0.0082(5)
C1 0.0117(8) 0.0147(9) 0.0112(8) -0.0021(6) -0.0037(6) -0.0032(7)
C2 0.0173(9) 0.0153(9) 0.0124(8) 0.0016(7) -0.0046(7) -0.0064(7)
C3 0.0164(9) 0.0129(9) 0.0183(9) -0.0003(7) -0.0068(7) -0.0053(7)
C4 0.0195(9) 0.0165(9) 0.0132(8) -0.0035(7) -0.0052(7) -0.0050(7)
C5 0.0140(8) 0.0176(9) 0.0112(8) 0.0001(7) -0.0040(7) -0.0052(7)
C6 0.0113(8) 0.0131(9) 0.0132(8) 0.0000(7) -0.0046(6) -0.0037(7)
C7 0.0103(8) 0.0158(9) 0.0112(8) 0.0006(7) -0.0036(6) -0.0036(7)
O2 0.0223(7) 0.0138(6) 0.0121(6) -0.0004(5) -0.0037(5) -0.0078(5)
O3 0.0233(7) 0.0139(6) 0.0100(6) 0.0015(5) -0.0030(5) -0.0088(5)
C8 0.0223(10) 0.0139(9) 0.0156(9) 0.0036(7) -0.0052(7) -0.0090(7)
C9 0.0209(10) 0.0272(11) 0.0184(9) 0.0004(8) -0.0064(8) -0.0103(8)
C10 0.0219(10) 0.0220(10) 0.0182(9) 0.0001(7) -0.0080(8) -0.0036(8)

loop_
_atom_type_symbol
_atom_type_description
_atom_type_scat_dispersion_real
_atom_type_scat_dispersion_imag
_atom_type_scat_source
C C 0.0181 0.0091 'International Tables Vol C Tables 4.2.6.8 and 6.1.1.4'
H H 0.0000 0.0000 'International Tables Vol C Tables 4.2.6.8 and 6.1.1.4'
O O 0.0492 0.0322 'International Tables Vol C Tables 4.2.6.8 and 6.1.1.4'
Ga Ga -1.2846 0.7763 'International Tables Vol C Tables 4.2.6.8 and 6.1.1.4'

loop_
_geom_angle_atom_site_label_1
_geom_angle_atom_site_label_2
_geom_angle_atom_site_label_3
_geom_angle
_geom_angle_site_symmetry_1
_geom_angle_site_symmetry_3
_geom_angle_publ_flag
O1 Ga1 C9 111.82(8) . . ?
O1 Ga1 C10 112.17(8) . . ?
C9 Ga1 C10 135.91(9) . . ?
O1 Ga1 O2 86.57(7) . . ?
C9 Ga1 O2 92.98(8) . . ?
C10 Ga1 O2 92.44(9) . . ?
O1 Ga1 O1 75.49(7) . 2_666 ?
C9 Ga1 O1 93.69(8) . 2_666 ?
C10 Ga1 O1 94.31(9) . 2_666 ?
O2 Ga1 O1 162.06(5) . 2_666 ?
C1 O1 Ga1 132.56(11) . . ?
C1 O1 Ga1 122.93(11) . 2_666 ?
Ga1 O1 Ga1 104.51(7) . 2_666 ?
O1 C1 C2 118.23(15) . . ?
O1 C1 C6 124.39(16) . . ?
C2 C1 C6 117.37(16) . . ?
C3 C2 C1 122.04(16) . . ?
C3 C2 H2 119.0 . . ?
C1 C2 H2 119.0 . . ?
C2 C3 C4 120.27(17) . . ?
C2 C3 H3 119.9 . . ?
C4 C3 H3 119.9 . . ?
C5 C4 C3 119.06(17) . . ?
C5 C4 H4 120.5 . . ?
C3 C4 H4 120.5 . . ?
C4 C5 C6 121.86(16) . . ?
C4 C5 H5 119.1 . . ?
C6 C5 H5 119.1 . . ?
C5 C6 C1 119.38(16) . . ?
C5 C6 C7 118.08(15) . . ?
C1 C6 C7 122.52(16) . . ?
O2 C7 O3 120.66(16) . . ?
O2 C7 C6 125.94(16) . . ?
O3 C7 C6 113.40(15) . . ?
C7 O2 Ga1 127.99(12) . . ?
C7 O3 C8 116.61(14) . . ?
O3 C8 H8A 109.5 . . ?
O3 C8 H8B 109.5 . . ?
H8A C8 H8B 109.5 . . ?
O3 C8 H8C 109.5 . . ?
H8A C8 H8C 109.5 . . ?
H8B C8 H8C 109.5 . . ?
Ga1 C9 H9A 109.5 . . ?
Ga1 C9 H9B 109.5 . . ?
H9A C9 H9B 109.5 . . ?
Ga1 C9 H9C 109.5 . . ?
H9A C9 H9C 109.5 . . ?
H9B C9 H9C 109.5 . . ?
Ga1 C10 H10A 109.5 . . ?
Ga1 C10 H10B 109.5 . . ?
H10A C10 H10B 109.5 . . ?
Ga1 C10 H10C 109.5 . . ?
H10A C10 H10C 109.5 . . ?
H10B C10 H10C 109.5 . . ?

loop_
_geom_bond_atom_site_label_1
_geom_bond_atom_site_label_2
_geom_bond_distance
_geom_bond_site_symmetry_2
_geom_bond_publ_flag
Ga1 O1 1.9361(13) . ?
Ga1 C9 1.956(2) . ?
Ga1 C10 1.958(2) . ?
Ga1 O2 2.1606(16) . ?
Ga1 O1 2.2748(16) 2_666 ?
O1 C1 1.339(2) . ?
O1 Ga1 2.2747(16) 2_666 ?
C1 C2 1.408(3) . ?
C1 C6 1.417(3) . ?
C2 C3 1.379(3) . ?
C2 H2 0.9500 . ?
C3 C4 1.397(3) . ?
C3 H3 0.9500 . ?
C4 C5 1.369(3) . ?
C4 H4 0.9500 . ?
C5 C6 1.411(3) . ?
C5 H5 0.9500 . ?
C6 C7 1.464(2) . ?
C7 O2 1.230(2) . ?
C7 O3 1.328(2) . ?
O3 C8 1.445(2) . ?
C8 H8A 0.9800 . ?
C8 H8B 0.9800 . ?
C8 H8C 0.9800 . ?
C9 H9A 0.9800 . ?
C9 H9B 0.9800 . ?
C9 H9C 0.9800 . ?
C10 H10A 0.9800 . ?
C10 H10B 0.9800 . ?
C10 H10C 0.9800 . ?

loop_
_geom_torsion_atom_site_label_1
_geom_torsion_atom_site_label_2
_geom_torsion_atom_site_label_3
_geom_torsion_atom_site_label_4
_geom_torsion
_geom_torsion_site_symmetry_1
_geom_torsion_site_symmetry_2
_geom_torsion_site_symmetry_3
_geom_torsion_site_symmetry_4
_geom_torsion_publ_flag
Ga1 O1 C1 C2 -178.68(12) . . . . ?
Ga1 O1 C1 C2 2.3(2) 2_666 . . . ?
Ga1 O1 C1 C6 0.7(3) . . . . ?
Ga1 O1 C1 C6 -178.29(12) 2_666 . . . ?
O1 C1 C2 C3 179.42(16) . . . . ?
C6 C1 C2 C3 0.0(3) . . . . ?
C1 C2 C3 C4 0.8(3) . . . . ?
C2 C3 C4 C5 -0.5(3) . . . . ?
C3 C4 C5 C6 -0.6(3) . . . . ?
C4 C5 C6 C1 1.3(3) . . . . ?
C4 C5 C6 C7 -177.22(16) . . . . ?
O1 C1 C6 C5 179.57(15) . . . . ?
C2 C1 C6 C5 -1.0(2) . . . . ?
O1 C1 C6 C7 -1.9(3) . . . . ?
C2 C1 C6 C7 177.47(16) . . . . ?
C5 C6 C7 O2 179.27(16) . . . . ?
C1 C6 C7 O2 0.8(3) . . . . ?
C5 C6 C7 O3 0.3(2) . . . . ?
C1 C6 C7 O3 -178.25(15) . . . . ?
O3 C7 O2 Ga1 -179.63(11) . . . . ?
C6 C7 O2 Ga1 1.4(3) . . . . ?
O2 C7 O3 C8 0.6(2) . . . . ?
C6 C7 O3 C8 179.66(15) . . . . ?
